data_4108243
loop_
_publ_author_name
'Neil C. Tomson'
'Andrew Yan'
'John Arnold'
'Robert G. Bergman'

_publ_contact_author_address
;Department of Chemistry
University of California at Berkeley
Berkeley, CA 94720-1460 (USA)
;
_publ_contact_author_email arnold@berkeley.edu
_publ_contact_author_name 'Prof. John Arnold'
_publ_contact_author_phone (+1)510-643-5181
_publ_section_title
;
 An Unusally Diverse Array of Products Formed upon Carbonylation of a
 Dialkylniobium Complex
;
_journal_name_full 'Journal of the American Chemical Society'
_journal_page_first 11262
_journal_page_last 11263
_journal_paper_doi 10.1021/ja803729k
_journal_volume 130
_journal_year 2008
_chemical_formula_moiety 'C35 H50 N3 Nb O2'
_chemical_formula_sum 'C35 H50 N3 Nb O2'
_chemical_formula_weight 637.69
_chemical_name_common (BDI)(CO)2Nb(NCMe3)
_space_group_IT_number 14
_symmetry_cell_setting monoclinic
_symmetry_Int_Tables_number 14
_symmetry_space_group_name_Hall '-P 2ybc'
_symmetry_space_group_name_H-M 'P 1 21/c 1'
_atom_sites_solution_hydrogens geom
_atom_sites_solution_primary direct
_atom_sites_solution_secondary difmap
_audit_creation_method SHELXL-97
_cell_angle_alpha 90.00
_cell_angle_beta 103.880(2)
_cell_angle_gamma 90.00
_cell_formula_units_Z 8
_cell_length_a 16.941(3)
_cell_length_b 20.984(4)
_cell_length_c 19.668(4)
_cell_measurement_reflns_used 3052
_cell_measurement_temperature 273(2)
_cell_measurement_theta_max 43.064
_cell_measurement_theta_min 6.671
_cell_volume 6788(2)
_computing_cell_refinement 'Bruker SAINT v7.07'
_computing_data_collection 'Bruker SMART  v5.054d'
_computing_data_reduction 'Bruker SAINT v7.07'
_computing_molecular_graphics 'Bruker-AXS XP v.6'
_computing_publication_material 'Bruker-AXS XP v.6'
_computing_structure_refinement 'SHELXL-97 (Sheldrick, 1997)'
_computing_structure_solution 'SHELXS-97 (Sheldrick, 1990)'
_diffrn_ambient_temperature 130(2)
_diffrn_measured_fraction_theta_full 0.991
_diffrn_measured_fraction_theta_max 0.991
_diffrn_measurement_device_type 'SMART 1000'
_diffrn_measurement_method '\w scans'
_diffrn_radiation_monochromator graphite
_diffrn_radiation_type MoK\a
_diffrn_radiation_wavelength 0.71073
_diffrn_reflns_av_R_equivalents 0.0485
_diffrn_reflns_av_sigmaI/netI 0.0641
_diffrn_reflns_limit_h_max 17
_diffrn_reflns_limit_h_min -12
_diffrn_reflns_limit_k_max 19
_diffrn_reflns_limit_k_min -22
_diffrn_reflns_limit_l_max 20
_diffrn_reflns_limit_l_min -20
_diffrn_reflns_number 23600
_diffrn_reflns_theta_full 22.00
_diffrn_reflns_theta_max 22.00
_diffrn_reflns_theta_min 3.34
_diffrn_source 'fine-focus sealed tube'
_diffrn_standards_decay_% 0
_diffrn_standards_interval_count 0
_diffrn_standards_interval_time 0
_diffrn_standards_number 0
_exptl_absorpt_coefficient_mu 0.387
_exptl_absorpt_correction_T_max 1
_exptl_absorpt_correction_T_min 0.916372
_exptl_absorpt_correction_type empirical
_exptl_absorpt_process_details 'Blessing, 1995'
_exptl_crystal_colour 'yellow-green dichroic'
_exptl_crystal_density_diffrn 1.248
_exptl_crystal_description block
_exptl_crystal_F_000 2704
_exptl_crystal_size_max 0.25
_exptl_crystal_size_mid 0.15
_exptl_crystal_size_min 0.13
_refine_diff_density_max 0.851
_refine_diff_density_min -0.353
_refine_diff_density_rms 0.073
_refine_ls_extinction_method none
_refine_ls_goodness_of_fit_ref 0.975
_refine_ls_hydrogen_treatment constr
_refine_ls_matrix_type full
_refine_ls_number_parameters 739
_refine_ls_number_reflns 8255
_refine_ls_number_restraints 0
_refine_ls_restrained_S_all 0.975
_refine_ls_R_factor_all 0.0784
_refine_ls_R_factor_gt 0.0430
_refine_ls_shift/su_max 0.001
_refine_ls_shift/su_mean 0.000
_refine_ls_structure_factor_coef Fsqd
_refine_ls_weighting_details 'calc w=1/[\s^2^(Fo^2^)+(0.0650P)^2^+0.0000P] where P=(Fo^2^+2Fc^2^)/3'
_refine_ls_weighting_scheme calc
_refine_ls_wR_factor_gt 0.0972
_refine_ls_wR_factor_ref 0.1130
_reflns_number_gt 5530
_reflns_number_total 8255
_reflns_threshold_expression >2sigma(I)
_cod_data_source_file ja803729k-file004.cif
_cod_data_source_block n3c126txs
_cod_original_sg_symbol_H-M 'P 21/c'
_cod_database_code 4108243

loop_
_symmetry_equiv_pos_as_xyz
'x, y, z'
'-x, y+1/2, -z+1/2'
'-x, -y, -z'
'x, -y-1/2, z-1/2'

loop_
_atom_site_label
_atom_site_type_symbol
_atom_site_fract_x
_atom_site_fract_y
_atom_site_fract_z
_atom_site_U_iso_or_equiv
_atom_site_adp_type
_atom_site_occupancy
_atom_site_symmetry_multiplicity
_atom_site_calc_flag
_atom_site_refinement_flags
Nb1 Nb 0.27650(2) 0.232015(19) 0.29893(2) 0.02403(15) Uani 1 1 d .
O1 O 0.1267(2) 0.22526(17) 0.3715(2) 0.0541(10) Uani 1 1 d .
O2 O 0.3450(2) 0.11436(16) 0.40478(17) 0.0428(9) Uani 1 1 d .
N1 N 0.3317(2) 0.27359(16) 0.37520(18) 0.0259(9) Uani 1 1 d .
N2 N 0.2502(2) 0.30254(16) 0.21435(18) 0.0229(9) Uani 1 1 d .
N3 N 0.25972(19) 0.16386(15) 0.21010(18) 0.0203(9) Uani 1 1 d .
C1 C 0.1789(3) 0.2274(2) 0.3440(3) 0.0337(12) Uani 1 1 d .
C2 C 0.3187(3) 0.1524(2) 0.3640(3) 0.0311(12) Uani 1 1 d .
C3 C 0.3807(3) 0.2966(2) 0.4419(2) 0.0365(13) Uani 1 1 d .
C4 C 0.4665(3) 0.2699(3) 0.4544(3) 0.0571(16) Uani 1 1 d .
H4A H 0.4645 0.2242 0.4559 0.086 Uiso 1 1 calc R
H4B H 0.4986 0.2856 0.4982 0.086 Uiso 1 1 calc R
H4C H 0.4905 0.2830 0.4172 0.086 Uiso 1 1 calc R
C5 C 0.3407(4) 0.2735(3) 0.4992(3) 0.0628(18) Uani 1 1 d .
H5A H 0.3409 0.2278 0.5002 0.094 Uiso 1 1 calc R
H5B H 0.2857 0.2886 0.4896 0.094 Uiso 1 1 calc R
H5C H 0.3704 0.2896 0.5437 0.094 Uiso 1 1 calc R
C6 C 0.3813(3) 0.3690(2) 0.4393(3) 0.0550(16) Uani 1 1 d .
H6A H 0.4066 0.3828 0.4031 0.082 Uiso 1 1 calc R
H6B H 0.4111 0.3854 0.4836 0.082 Uiso 1 1 calc R
H6C H 0.3264 0.3846 0.4296 0.082 Uiso 1 1 calc R
C7 C 0.2737(3) 0.3674(2) 0.2367(2) 0.0258(11) Uani 1 1 d .
C8 C 0.2182(3) 0.4079(2) 0.2575(2) 0.0318(12) Uani 1 1 d .
C9 C 0.2435(3) 0.4691(2) 0.2793(3) 0.0385(13) Uani 1 1 d .
H9A H 0.2076 0.4968 0.2936 0.046 Uiso 1 1 calc R
C10 C 0.3208(3) 0.4894(2) 0.2800(2) 0.0412(14) Uani 1 1 d .
H10A H 0.3367 0.5307 0.2939 0.049 Uiso 1 1 calc R
C11 C 0.3747(3) 0.4487(2) 0.2601(3) 0.0412(14) Uani 1 1 d .
H11A H 0.4269 0.4630 0.2610 0.049 Uiso 1 1 calc R
C12 C 0.3533(3) 0.3866(2) 0.2386(2) 0.0325(12) Uani 1 1 d .
C13 C 0.1329(3) 0.3866(2) 0.2589(3) 0.0503(16) Uani 1 1 d .
H13A H 0.1253 0.3428 0.2411 0.060 Uiso 1 1 calc R
C14 C 0.1222(3) 0.3872(3) 0.3329(3) 0.072(2) Uani 1 1 d .
H14A H 0.1628 0.3606 0.3620 0.108 Uiso 1 1 calc R
H14B H 0.0691 0.3714 0.3333 0.108 Uiso 1 1 calc R
H14C H 0.1278 0.4300 0.3507 0.108 Uiso 1 1 calc R
C15 C 0.0675(3) 0.4290(3) 0.2121(3) 0.079(2) Uani 1 1 d .
H15A H 0.0743 0.4285 0.1651 0.118 Uiso 1 1 calc R
H15B H 0.0729 0.4719 0.2297 0.118 Uiso 1 1 calc R
H15C H 0.0145 0.4130 0.2125 0.118 Uiso 1 1 calc R
C16 C 0.4147(3) 0.3436(2) 0.2172(3) 0.0560(17) Uani 1 1 d .
H16A H 0.3942 0.2999 0.2158 0.067 Uiso 1 1 calc R
C17 C 0.4972(4) 0.3453(3) 0.2693(3) 0.0731(19) Uani 1 1 d .
H17A H 0.5342 0.3175 0.2536 0.110 Uiso 1 1 calc R
H17B H 0.4913 0.3316 0.3144 0.110 Uiso 1 1 calc R
H17C H 0.5181 0.3880 0.2728 0.110 Uiso 1 1 calc R
C18 C 0.4266(4) 0.3592(4) 0.1455(3) 0.111(3) Uani 1 1 d .
H18A H 0.3750 0.3584 0.1120 0.167 Uiso 1 1 calc R
H18B H 0.4622 0.3283 0.1326 0.167 Uiso 1 1 calc R
H18C H 0.4502 0.4009 0.1462 0.167 Uiso 1 1 calc R
C19 C 0.2003(3) 0.3515(2) 0.0974(2) 0.0392(13) Uani 1 1 d .
H19C H 0.1836 0.3373 0.0497 0.059 Uiso 1 1 calc R
H19A H 0.2479 0.3777 0.1031 0.059 Uiso 1 1 calc R
H19B H 0.1572 0.3757 0.1089 0.059 Uiso 1 1 calc R
C20 C 0.2194(3) 0.2943(2) 0.1453(2) 0.0269(11) Uani 1 1 d .
C21 C 0.2052(3) 0.2343(2) 0.1137(2) 0.0278(11) Uani 1 1 d .
H21A H 0.1753 0.2344 0.0674 0.033 Uiso 1 1 calc R
C22 C 0.2292(2) 0.1749(2) 0.1414(2) 0.0232(11) Uani 1 1 d .
C23 C 0.2227(3) 0.1207(2) 0.0902(2) 0.0329(12) Uani 1 1 d .
H23C H 0.1987 0.1358 0.0438 0.049 Uiso 1 1 calc R
H23B H 0.1894 0.0877 0.1023 0.049 Uiso 1 1 calc R
H23A H 0.2760 0.1041 0.0919 0.049 Uiso 1 1 calc R
C24 C 0.2916(3) 0.1005(2) 0.2288(2) 0.0215(11) Uani 1 1 d .
C25 C 0.2409(3) 0.0525(2) 0.2440(2) 0.0232(11) Uani 1 1 d .
C26 C 0.2763(3) -0.0048(2) 0.2699(2) 0.0311(12) Uani 1 1 d .
H26A H 0.2438 -0.0368 0.2817 0.037 Uiso 1 1 calc R
C27 C 0.3584(3) -0.0156(2) 0.2786(2) 0.0322(12) Uani 1 1 d .
H27A H 0.3810 -0.0543 0.2966 0.039 Uiso 1 1 calc R
C28 C 0.4066(3) 0.0311(2) 0.2607(2) 0.0292(12) Uani 1 1 d .
H28A H 0.4617 0.0232 0.2655 0.035 Uiso 1 1 calc R
C29 C 0.3746(3) 0.08981(19) 0.2356(2) 0.0228(11) Uani 1 1 d .
C30 C 0.1496(3) 0.0614(2) 0.2343(2) 0.0307(12) Uani 1 1 d .
H30A H 0.1347 0.1031 0.2127 0.037 Uiso 1 1 calc R
C31 C 0.1254(3) 0.0598(2) 0.3037(2) 0.0381(13) Uani 1 1 d .
H31A H 0.1551 0.0919 0.3342 0.057 Uiso 1 1 calc R
H31B H 0.1377 0.0186 0.3249 0.057 Uiso 1 1 calc R
H31C H 0.0682 0.0679 0.2959 0.057 Uiso 1 1 calc R
C32 C 0.1017(3) 0.0101(2) 0.1854(3) 0.0446(14) Uani 1 1 d .
H32A H 0.0444 0.0168 0.1800 0.067 Uiso 1 1 calc R
H32B H 0.1163 -0.0313 0.2052 0.067 Uiso 1 1 calc R
H32C H 0.1143 0.0128 0.1405 0.067 Uiso 1 1 calc R
C33 C 0.4300(3) 0.1406(2) 0.2165(2) 0.0304(12) Uani 1 1 d .
H33A H 0.3955 0.1756 0.1934 0.036 Uiso 1 1 calc R
C34 C 0.4880(3) 0.1674(2) 0.2825(3) 0.0495(15) Uani 1 1 d .
H34A H 0.5223 0.1992 0.2693 0.074 Uiso 1 1 calc R
H34B H 0.5210 0.1336 0.3072 0.074 Uiso 1 1 calc R
H34C H 0.4570 0.1863 0.3123 0.074 Uiso 1 1 calc R
C35 C 0.4787(3) 0.1162(2) 0.1662(3) 0.0452(14) Uani 1 1 d .
H35A H 0.4423 0.0994 0.1250 0.068 Uiso 1 1 calc R
H35B H 0.5150 0.0832 0.1886 0.068 Uiso 1 1 calc R
H35C H 0.5096 0.1506 0.1534 0.068 Uiso 1 1 calc R
Nb2 Nb 0.77710(2) 0.239671(19) 0.53398(2) 0.02293(15) Uani 1 1 d .
O3 O 0.6306(2) 0.24919(17) 0.61118(19) 0.0525(10) Uani 1 1 d .
O4 O 0.8323(2) 0.12031(15) 0.64108(17) 0.0443(9) Uani 1 1 d .
N4 N 0.8362(2) 0.27990(16) 0.60972(18) 0.0277(9) Uani 1 1 d .
N5 N 0.76007(19) 0.30865(15) 0.44837(17) 0.0193(8) Uani 1 1 d .
N6 N 0.7484(2) 0.17018(15) 0.44567(18) 0.0204(9) Uani 1 1 d .
C36 C 0.6805(3) 0.2452(2) 0.5807(3) 0.0369(13) Uani 1 1 d .
C37 C 0.8106(3) 0.1593(2) 0.6003(2) 0.0292(12) Uani 1 1 d .
C38 C 0.8854(3) 0.3018(2) 0.6762(2) 0.0349(13) Uani 1 1 d .
C39 C 0.9665(3) 0.2674(3) 0.6923(3) 0.0721(19) Uani 1 1 d .
H39A H 0.9577 0.2224 0.6948 0.108 Uiso 1 1 calc R
H39B H 0.9992 0.2821 0.7364 0.108 Uiso 1 1 calc R
H39C H 0.9941 0.2760 0.6560 0.108 Uiso 1 1 calc R
C40 C 0.8404(4) 0.2857(3) 0.7324(3) 0.0620(18) Uani 1 1 d .
H40A H 0.8339 0.2404 0.7345 0.093 Uiso 1 1 calc R
H40B H 0.7879 0.3057 0.7211 0.093 Uiso 1 1 calc R
H40C H 0.8710 0.3010 0.7770 0.093 Uiso 1 1 calc R
C41 C 0.8965(4) 0.3733(2) 0.6721(3) 0.0682(19) Uani 1 1 d .
H41A H 0.9249 0.3827 0.6365 0.102 Uiso 1 1 calc R
H41B H 0.9275 0.3888 0.7164 0.102 Uiso 1 1 calc R
H41C H 0.8443 0.3937 0.6607 0.102 Uiso 1 1 calc R
C42 C 0.7942(3) 0.37061(19) 0.4707(2) 0.0224(11) Uani 1 1 d .
C43 C 0.7453(3) 0.4193(2) 0.4873(2) 0.0252(11) Uani 1 1 d .
C44 C 0.7830(3) 0.4771(2) 0.5110(2) 0.0336(12) Uani 1 1 d .
H44A H 0.7522 0.5100 0.5230 0.040 Uiso 1 1 calc R
C45 C 0.8647(3) 0.4864(2) 0.5169(2) 0.0363(13) Uani 1 1 d .
H45A H 0.8883 0.5256 0.5315 0.044 Uiso 1 1 calc R
C46 C 0.9117(3) 0.4376(2) 0.5010(2) 0.0346(13) Uani 1 1 d .
H46A H 0.9670 0.4444 0.5057 0.042 Uiso 1 1 calc R
C47 C 0.8785(3) 0.3788(2) 0.4781(2) 0.0249(11) Uani 1 1 d .
C48 C 0.6556(3) 0.4112(2) 0.4818(2) 0.0317(12) Uani 1 1 d .
H48A H 0.6392 0.3694 0.4608 0.038 Uiso 1 1 calc R
C49 C 0.6377(3) 0.4126(2) 0.5544(3) 0.0461(14) Uani 1 1 d .
H49A H 0.6694 0.3805 0.5835 0.069 Uiso 1 1 calc R
H49B H 0.5809 0.4044 0.5502 0.069 Uiso 1 1 calc R
H49C H 0.6514 0.4537 0.5753 0.069 Uiso 1 1 calc R
C50 C 0.6048(3) 0.4623(2) 0.4350(3) 0.0471(14) Uani 1 1 d .
H50A H 0.6162 0.4611 0.3894 0.071 Uiso 1 1 calc R
H50B H 0.6185 0.5035 0.4555 0.071 Uiso 1 1 calc R
H50C H 0.5481 0.4541 0.4306 0.071 Uiso 1 1 calc R
C51 C 0.9308(3) 0.3256(2) 0.4622(2) 0.0328(12) Uani 1 1 d .
H51A H 0.9102 0.2859 0.4777 0.039 Uiso 1 1 calc R
C52 C 1.0197(3) 0.3312(3) 0.5008(3) 0.0535(16) Uani 1 1 d .
H52A H 1.0236 0.3359 0.5501 0.080 Uiso 1 1 calc R
H52B H 1.0433 0.3677 0.4839 0.080 Uiso 1 1 calc R
H52C H 1.0483 0.2935 0.4929 0.080 Uiso 1 1 calc R
C53 C 0.9264(3) 0.3183(3) 0.3848(3) 0.0595(17) Uani 1 1 d .
H53A H 0.8706 0.3149 0.3595 0.089 Uiso 1 1 calc R
H53B H 0.9553 0.2806 0.3774 0.089 Uiso 1 1 calc R
H53C H 0.9507 0.3549 0.3686 0.089 Uiso 1 1 calc R
C54 C 0.7169(3) 0.3581(2) 0.3313(2) 0.0277(11) Uani 1 1 d .
H54A H 0.7664 0.3824 0.3409 0.042 Uiso 1 1 calc R
H54B H 0.6733 0.3843 0.3387 0.042 Uiso 1 1 calc R
H54C H 0.7047 0.3437 0.2836 0.042 Uiso 1 1 calc R
C55 C 0.7272(2) 0.30153(19) 0.3795(2) 0.0206(11) Uani 1 1 d .
C56 C 0.7034(2) 0.2427(2) 0.3486(2) 0.0231(11) Uani 1 1 d .
H56A H 0.6735 0.2443 0.3023 0.028 Uiso 1 1 calc R
C57 C 0.7180(2) 0.1816(2) 0.3770(2) 0.0208(11) Uani 1 1 d .
C58 C 0.7030(3) 0.1268(2) 0.3265(2) 0.0312(12) Uani 1 1 d .
H58A H 0.6688 0.0959 0.3414 0.047 Uiso 1 1 calc R
H58B H 0.7539 0.1073 0.3251 0.047 Uiso 1 1 calc R
H58C H 0.6767 0.1420 0.2806 0.047 Uiso 1 1 calc R
C59 C 0.7702(3) 0.1047(2) 0.4644(2) 0.0244(11) Uani 1 1 d .
C60 C 0.7132(3) 0.0640(2) 0.4834(2) 0.0305(12) Uani 1 1 d .
C61 C 0.7404(4) 0.0038(2) 0.5079(2) 0.0425(14) Uani 1 1 d .
H61A H 0.7045 -0.0240 0.5220 0.051 Uiso 1 1 calc R
C62 C 0.8190(4) -0.0159(2) 0.5121(3) 0.0485(16) Uani 1 1 d .
H62A H 0.8354 -0.0565 0.5288 0.058 Uiso 1 1 calc R
C63 C 0.8729(3) 0.0241(2) 0.4918(2) 0.0399(13) Uani 1 1 d .
H63A H 0.9258 0.0102 0.4948 0.048 Uiso 1 1 calc R
C64 C 0.8505(3) 0.0845(2) 0.4669(2) 0.0309(12) Uani 1 1 d .
C65 C 0.6258(3) 0.0833(2) 0.4775(3) 0.0398(14) Uani 1 1 d .
H65A H 0.6177 0.1260 0.4568 0.048 Uiso 1 1 calc R
C66 C 0.6063(3) 0.0856(2) 0.5493(3) 0.0526(16) Uani 1 1 d .
H66A H 0.6432 0.1143 0.5791 0.079 Uiso 1 1 calc R
H66B H 0.6120 0.0437 0.5695 0.079 Uiso 1 1 calc R
H66C H 0.5516 0.1002 0.5442 0.079 Uiso 1 1 calc R
C67 C 0.5660(3) 0.0374(3) 0.4300(3) 0.0598(17) Uani 1 1 d .
H67A H 0.5778 0.0357 0.3847 0.090 Uiso 1 1 calc R
H67B H 0.5114 0.0523 0.4253 0.090 Uiso 1 1 calc R
H67C H 0.5716 -0.0044 0.4504 0.090 Uiso 1 1 calc R
C68 C 0.9121(3) 0.1273(2) 0.4448(3) 0.0400(13) Uani 1 1 d .
H68A H 0.8839 0.1664 0.4252 0.048 Uiso 1 1 calc R
C69 C 0.9805(3) 0.1462(3) 0.5078(3) 0.0549(16) Uani 1 1 d .
H69A H 1.0186 0.1731 0.4924 0.082 Uiso 1 1 calc R
H69B H 1.0077 0.1086 0.5293 0.082 Uiso 1 1 calc R
H69C H 0.9580 0.1689 0.5412 0.082 Uiso 1 1 calc R
C70 C 0.9472(3) 0.0968(3) 0.3886(3) 0.0578(17) Uani 1 1 d .
H70A H 0.9037 0.0850 0.3495 0.087 Uiso 1 1 calc R
H70B H 0.9774 0.0594 0.4072 0.087 Uiso 1 1 calc R
H70C H 0.9825 0.1265 0.3735 0.087 Uiso 1 1 calc R

loop_
_atom_site_aniso_label
_atom_site_aniso_U_11
_atom_site_aniso_U_22
_atom_site_aniso_U_33
_atom_site_aniso_U_23
_atom_site_aniso_U_13
_atom_site_aniso_U_12
Nb1 0.0254(3) 0.0216(3) 0.0257(3) -0.0033(2) 0.00733(19) -0.00095(19)
O1 0.043(2) 0.055(3) 0.074(3) -0.002(2) 0.034(2) -0.0032(19)
O2 0.062(3) 0.030(2) 0.034(2) 0.0077(18) 0.0075(18) 0.0011(18)
N1 0.028(2) 0.025(2) 0.025(2) 0.0008(18) 0.0072(17) -0.0059(17)
N2 0.021(2) 0.022(2) 0.026(2) -0.0028(18) 0.0070(17) 0.0011(16)
N3 0.017(2) 0.019(2) 0.025(2) -0.0044(18) 0.0049(17) -0.0004(16)
C1 0.031(3) 0.026(3) 0.043(3) -0.006(2) 0.006(3) -0.006(2)
C2 0.036(3) 0.026(3) 0.032(3) -0.010(3) 0.011(2) -0.006(2)
C3 0.047(4) 0.027(3) 0.033(3) -0.002(2) 0.004(3) -0.006(2)
C4 0.053(4) 0.055(4) 0.050(4) -0.010(3) -0.013(3) -0.005(3)
C5 0.098(5) 0.061(4) 0.031(3) -0.008(3) 0.017(3) -0.021(4)
C6 0.079(4) 0.029(3) 0.048(4) -0.012(3) -0.003(3) -0.009(3)
C7 0.026(3) 0.020(3) 0.029(3) 0.004(2) 0.004(2) -0.003(2)
C8 0.032(3) 0.024(3) 0.040(3) -0.002(2) 0.010(2) 0.002(2)
C9 0.048(4) 0.021(3) 0.047(3) -0.007(2) 0.012(3) 0.000(3)
C10 0.064(4) 0.021(3) 0.038(3) -0.002(2) 0.011(3) -0.010(3)
C11 0.038(3) 0.034(3) 0.052(4) 0.004(3) 0.011(3) -0.012(3)
C12 0.036(3) 0.026(3) 0.036(3) 0.000(2) 0.012(2) -0.002(2)
C13 0.037(4) 0.025(3) 0.093(5) -0.021(3) 0.023(3) 0.006(3)
C14 0.069(5) 0.053(4) 0.114(6) -0.013(4) 0.060(4) -0.007(3)
C15 0.043(4) 0.063(4) 0.124(6) -0.030(4) 0.007(4) 0.017(3)
C16 0.039(4) 0.034(3) 0.104(5) -0.015(3) 0.036(4) -0.023(3)
C17 0.063(5) 0.077(5) 0.086(5) 0.025(4) 0.030(4) 0.024(4)
C18 0.058(5) 0.210(9) 0.068(5) -0.047(6) 0.018(4) 0.029(5)
C19 0.044(3) 0.035(3) 0.035(3) 0.001(3) 0.001(2) 0.006(2)
C20 0.019(3) 0.023(3) 0.036(3) 0.002(2) 0.002(2) 0.007(2)
C21 0.028(3) 0.027(3) 0.023(3) 0.000(2) -0.004(2) -0.001(2)
C22 0.015(3) 0.023(3) 0.031(3) 0.000(2) 0.005(2) -0.003(2)
C23 0.040(3) 0.028(3) 0.028(3) -0.010(2) 0.002(2) 0.003(2)
C24 0.024(3) 0.020(3) 0.020(3) -0.005(2) 0.004(2) 0.000(2)
C25 0.026(3) 0.016(3) 0.027(3) -0.004(2) 0.005(2) -0.002(2)
C26 0.043(4) 0.025(3) 0.028(3) -0.008(2) 0.015(2) -0.009(2)
C27 0.045(4) 0.017(3) 0.032(3) -0.004(2) 0.005(2) 0.007(2)
C28 0.026(3) 0.026(3) 0.033(3) -0.008(2) 0.004(2) 0.007(2)
C29 0.028(3) 0.016(3) 0.023(3) -0.007(2) 0.003(2) -0.003(2)
C30 0.030(3) 0.026(3) 0.038(3) -0.004(2) 0.010(2) -0.005(2)
C31 0.034(3) 0.041(3) 0.045(3) -0.002(3) 0.022(3) -0.004(2)
C32 0.041(4) 0.044(3) 0.050(4) -0.013(3) 0.013(3) -0.009(3)
C33 0.025(3) 0.025(3) 0.043(3) 0.000(2) 0.012(2) 0.005(2)
C34 0.041(4) 0.053(4) 0.059(4) -0.018(3) 0.020(3) -0.019(3)
C35 0.046(4) 0.044(3) 0.050(4) 0.002(3) 0.021(3) -0.004(3)
Nb2 0.0267(3) 0.0213(3) 0.0205(2) 0.0014(2) 0.00519(19) -0.00177(19)
O3 0.044(2) 0.065(3) 0.058(2) 0.008(2) 0.030(2) 0.0035(19)
O4 0.067(3) 0.024(2) 0.037(2) 0.0079(18) 0.0035(18) -0.0019(18)
N4 0.036(2) 0.022(2) 0.026(2) 0.0030(18) 0.0100(18) -0.0019(18)
N5 0.019(2) 0.018(2) 0.020(2) 0.0000(17) 0.0037(17) 0.0035(16)
N6 0.021(2) 0.018(2) 0.024(2) -0.0014(17) 0.0073(17) -0.0015(16)
C36 0.037(3) 0.035(3) 0.036(3) 0.005(3) 0.004(3) -0.005(2)
C37 0.038(3) 0.018(3) 0.030(3) -0.003(2) 0.004(2) -0.008(2)
C38 0.051(4) 0.028(3) 0.019(3) -0.003(2) -0.003(2) -0.009(2)
C39 0.050(4) 0.094(5) 0.056(4) -0.014(4) -0.020(3) 0.001(4)
C40 0.093(5) 0.064(4) 0.028(3) -0.013(3) 0.014(3) -0.032(4)
C41 0.114(6) 0.041(4) 0.037(4) -0.006(3) -0.007(3) -0.030(3)
C42 0.033(3) 0.018(3) 0.016(3) 0.004(2) 0.004(2) -0.002(2)
C43 0.036(3) 0.021(3) 0.018(3) 0.002(2) 0.005(2) 0.000(2)
C44 0.054(4) 0.017(3) 0.033(3) 0.001(2) 0.016(3) 0.000(2)
C45 0.052(4) 0.020(3) 0.037(3) 0.003(2) 0.009(3) -0.013(3)
C46 0.033(3) 0.037(3) 0.033(3) 0.010(3) 0.004(2) -0.008(3)
C47 0.027(3) 0.021(3) 0.027(3) 0.003(2) 0.007(2) -0.004(2)
C48 0.034(3) 0.026(3) 0.036(3) -0.002(2) 0.009(2) 0.004(2)
C49 0.049(4) 0.047(4) 0.048(4) 0.001(3) 0.021(3) 0.006(3)
C50 0.048(4) 0.042(3) 0.051(4) -0.002(3) 0.013(3) 0.011(3)
C51 0.024(3) 0.028(3) 0.046(3) 0.004(2) 0.007(2) -0.005(2)
C52 0.037(4) 0.055(4) 0.065(4) 0.007(3) 0.004(3) 0.005(3)
C53 0.044(4) 0.081(5) 0.056(4) -0.012(3) 0.017(3) 0.016(3)
C54 0.031(3) 0.025(3) 0.026(3) 0.005(2) 0.004(2) 0.002(2)
C55 0.016(3) 0.018(3) 0.028(3) 0.002(2) 0.004(2) -0.0002(19)
C56 0.019(3) 0.030(3) 0.016(2) 0.005(2) -0.0060(19) -0.005(2)
C57 0.015(3) 0.023(3) 0.024(3) -0.001(2) 0.002(2) -0.003(2)
C58 0.037(3) 0.030(3) 0.025(3) -0.002(2) 0.005(2) 0.000(2)
C59 0.035(3) 0.022(3) 0.015(3) -0.004(2) 0.003(2) -0.001(2)
C60 0.045(4) 0.023(3) 0.023(3) -0.006(2) 0.006(2) -0.012(2)
C61 0.070(4) 0.022(3) 0.031(3) 0.004(2) 0.005(3) -0.018(3)
C62 0.088(5) 0.016(3) 0.037(3) 0.002(2) 0.008(3) 0.009(3)
C63 0.053(4) 0.032(3) 0.035(3) 0.007(3) 0.011(3) 0.015(3)
C64 0.046(4) 0.022(3) 0.023(3) 0.000(2) 0.006(2) 0.010(2)
C65 0.044(4) 0.038(3) 0.040(3) 0.004(3) 0.013(3) -0.017(3)
C66 0.053(4) 0.055(4) 0.057(4) -0.011(3) 0.025(3) -0.022(3)
C67 0.053(4) 0.075(4) 0.049(4) 0.010(3) 0.008(3) -0.035(3)
C68 0.032(3) 0.039(3) 0.050(4) 0.015(3) 0.012(3) 0.015(2)
C69 0.039(4) 0.056(4) 0.068(4) 0.011(3) 0.010(3) 0.006(3)
C70 0.053(4) 0.076(4) 0.051(4) 0.018(3) 0.026(3) 0.028(3)

loop_
_atom_type_symbol
_atom_type_description
_atom_type_scat_dispersion_real
_atom_type_scat_dispersion_imag
_atom_type_scat_source
C C 0.0033 0.0016 'International Tables Vol C Tables 4.2.6.8 and 6.1.1.4'
H H 0.0000 0.0000 'International Tables Vol C Tables 4.2.6.8 and 6.1.1.4'
N N 0.0061 0.0033 'International Tables Vol C Tables 4.2.6.8 and 6.1.1.4'
O O 0.0106 0.0060 'International Tables Vol C Tables 4.2.6.8 and 6.1.1.4'
Nb Nb -2.0727 0.6215 'International Tables Vol C Tables 4.2.6.8 and 6.1.1.4'

loop_
_geom_angle_atom_site_label_1
_geom_angle_atom_site_label_2
_geom_angle_atom_site_label_3
_geom_angle
N1 Nb1 C1 88.53(17)
N1 Nb1 C2 81.13(16)
C1 Nb1 C2 83.77(18)
N1 Nb1 N2 106.08(14)
C1 Nb1 N2 108.72(16)
C2 Nb1 N2 165.41(15)
N1 Nb1 N3 156.02(14)
C1 Nb1 N3 110.10(15)
C2 Nb1 N3 85.91(15)
N2 Nb1 N3 82.73(13)
C3 N1 Nb1 170.2(3)
C20 N2 C7 116.0(4)
C20 N2 Nb1 129.7(3)
C7 N2 Nb1 114.2(3)
C22 N3 C24 116.2(3)
C22 N3 Nb1 128.6(3)
C24 N3 Nb1 114.9(2)
O1 C1 Nb1 177.3(4)
O2 C2 Nb1 172.3(4)
N1 C3 C4 109.9(4)
N1 C3 C6 107.9(4)
C4 C3 C6 111.1(4)
N1 C3 C5 107.5(4)
C4 C3 C5 109.8(4)
C6 C3 C5 110.4(4)
C3 C4 H4A 109.5
C3 C4 H4B 109.5
H4A C4 H4B 109.5
C3 C4 H4C 109.5
H4A C4 H4C 109.5
H4B C4 H4C 109.5
C3 C5 H5A 109.5
C3 C5 H5B 109.5
H5A C5 H5B 109.5
C3 C5 H5C 109.5
H5A C5 H5C 109.5
H5B C5 H5C 109.5
C3 C6 H6A 109.5
C3 C6 H6B 109.5
H6A C6 H6B 109.5
C3 C6 H6C 109.5
H6A C6 H6C 109.5
H6B C6 H6C 109.5
C8 C7 C12 121.9(4)
C8 C7 N2 120.1(4)
C12 C7 N2 118.0(4)
C9 C8 C7 118.2(4)
C9 C8 C13 119.4(4)
C7 C8 C13 122.4(4)
C10 C9 C8 120.8(5)
C10 C9 H9A 119.6
C8 C9 H9A 119.6
C11 C10 C9 120.1(5)
C11 C10 H10A 119.9
C9 C10 H10A 119.9
C10 C11 C12 121.8(5)
C10 C11 H11A 119.1
C12 C11 H11A 119.1
C11 C12 C7 117.1(4)
C11 C12 C16 119.8(4)
C7 C12 C16 123.0(4)
C14 C13 C8 110.5(4)
C14 C13 C15 109.5(4)
C8 C13 C15 111.8(5)
C14 C13 H13A 108.3
C8 C13 H13A 108.3
C15 C13 H13A 108.3
C13 C14 H14A 109.5
C13 C14 H14B 109.5
H14A C14 H14B 109.5
C13 C14 H14C 109.5
H14A C14 H14C 109.5
H14B C14 H14C 109.5
C13 C15 H15A 109.5
C13 C15 H15B 109.5
H15A C15 H15B 109.5
C13 C15 H15C 109.5
H15A C15 H15C 109.5
H15B C15 H15C 109.5
C18 C16 C12 112.7(5)
C18 C16 C17 108.5(4)
C12 C16 C17 112.4(5)
C18 C16 H16A 107.7
C12 C16 H16A 107.7
C17 C16 H16A 107.7
C16 C17 H17A 109.5
C16 C17 H17B 109.5
H17A C17 H17B 109.5
C16 C17 H17C 109.5
H17A C17 H17C 109.5
H17B C17 H17C 109.5
C16 C18 H18A 109.5
C16 C18 H18B 109.5
H18A C18 H18B 109.5
C16 C18 H18C 109.5
H18A C18 H18C 109.5
H18B C18 H18C 109.5
C20 C19 H19C 109.5
C20 C19 H19A 109.5
H19C C19 H19A 109.5
C20 C19 H19B 109.5
H19C C19 H19B 109.5
H19A C19 H19B 109.5
N2 C20 C21 123.3(4)
N2 C20 C19 120.1(4)
C21 C20 C19 116.6(4)
C22 C21 C20 129.3(4)
C22 C21 H21A 115.3
C20 C21 H21A 115.3
N3 C22 C21 123.8(4)
N3 C22 C23 119.4(4)
C21 C22 C23 116.8(4)
C22 C23 H23C 109.5
C22 C23 H23B 109.5
H23C C23 H23B 109.5
C22 C23 H23A 109.5
H23C C23 H23A 109.5
H23B C23 H23A 109.5
C29 C24 C25 121.2(4)
C29 C24 N3 118.5(4)
C25 C24 N3 120.2(4)
C26 C25 C24 118.0(4)
C26 C25 C30 119.2(4)
C24 C25 C30 122.8(4)
C27 C26 C25 121.5(4)
C27 C26 H26A 119.3
C25 C26 H26A 119.3
C28 C27 C26 119.6(4)
C28 C27 H27A 120.2
C26 C27 H27A 120.2
C27 C28 C29 121.2(4)
C27 C28 H28A 119.4
C29 C28 H28A 119.4
C28 C29 C24 118.3(4)
C28 C29 C33 119.8(4)
C24 C29 C33 121.9(4)
C31 C30 C25 111.8(4)
C31 C30 C32 109.3(4)
C25 C30 C32 111.1(4)
C31 C30 H30A 108.2
C25 C30 H30A 108.2
C32 C30 H30A 108.2
C30 C31 H31A 109.5
C30 C31 H31B 109.5
H31A C31 H31B 109.5
C30 C31 H31C 109.5
H31A C31 H31C 109.5
H31B C31 H31C 109.5
C30 C32 H32A 109.5
C30 C32 H32B 109.5
H32A C32 H32B 109.5
C30 C32 H32C 109.5
H32A C32 H32C 109.5
H32B C32 H32C 109.5
C35 C33 C29 112.8(4)
C35 C33 C34 109.6(4)
C29 C33 C34 110.8(4)
C35 C33 H33A 107.8
C29 C33 H33A 107.8
C34 C33 H33A 107.8
C33 C34 H34A 109.5
C33 C34 H34B 109.5
H34A C34 H34B 109.5
C33 C34 H34C 109.5
H34A C34 H34C 109.5
H34B C34 H34C 109.5
C33 C35 H35A 109.5
C33 C35 H35B 109.5
H35A C35 H35B 109.5
C33 C35 H35C 109.5
H35A C35 H35C 109.5
H35B C35 H35C 109.5
N4 Nb2 C36 87.02(17)
N4 Nb2 C37 81.35(16)
C36 Nb2 C37 83.93(18)
N4 Nb2 N5 105.79(14)
C36 Nb2 N5 109.49(15)
C37 Nb2 N5 164.81(15)
N4 Nb2 N6 158.18(14)
C36 Nb2 N6 109.59(16)
C37 Nb2 N6 86.32(15)
N5 Nb2 N6 82.49(12)
C38 N4 Nb2 170.3(3)
C55 N5 C42 116.4(3)
C55 N5 Nb2 130.5(3)
C42 N5 Nb2 113.0(2)
C57 N6 C59 115.9(3)
C57 N6 Nb2 128.7(3)
C59 N6 Nb2 115.3(2)
O3 C36 Nb2 175.1(4)
O4 C37 Nb2 173.2(4)
N4 C38 C41 108.5(4)
N4 C38 C39 109.5(4)
C41 C38 C39 111.3(5)
N4 C38 C40 107.7(4)
C41 C38 C40 110.4(4)
C39 C38 C40 109.2(4)
C38 C39 H39A 109.5
C38 C39 H39B 109.5
H39A C39 H39B 109.5
C38 C39 H39C 109.5
H39A C39 H39C 109.5
H39B C39 H39C 109.5
C38 C40 H40A 109.5
C38 C40 H40B 109.5
H40A C40 H40B 109.5
C38 C40 H40C 109.5
H40A C40 H40C 109.5
H40B C40 H40C 109.5
C38 C41 H41A 109.5
C38 C41 H41B 109.5
H41A C41 H41B 109.5
C38 C41 H41C 109.5
H41A C41 H41C 109.5
H41B C41 H41C 109.5
C43 C42 C47 121.8(4)
C43 C42 N5 120.7(4)
C47 C42 N5 117.4(4)
C44 C43 C42 117.5(4)
C44 C43 C48 119.6(4)
C42 C43 C48 122.9(4)
C45 C44 C43 121.4(4)
C45 C44 H44A 119.3
C43 C44 H44A 119.3
C44 C45 C46 120.0(4)
C44 C45 H45A 120.0
C46 C45 H45A 120.0
C45 C46 C47 121.6(5)
C45 C46 H46A 119.2
C47 C46 H46A 119.2
C46 C47 C42 117.6(4)
C46 C47 C51 121.1(4)
C42 C47 C51 121.3(4)
C43 C48 C49 110.6(4)
C43 C48 C50 112.0(4)
C49 C48 C50 109.8(4)
C43 C48 H48A 108.1
C49 C48 H48A 108.1
C50 C48 H48A 108.1
C48 C49 H49A 109.5
C48 C49 H49B 109.5
H49A C49 H49B 109.5
C48 C49 H49C 109.5
H49A C49 H49C 109.5
H49B C49 H49C 109.5
C48 C50 H50A 109.5
C48 C50 H50B 109.5
H50A C50 H50B 109.5
C48 C50 H50C 109.5
H50A C50 H50C 109.5
H50B C50 H50C 109.5
C47 C51 C53 113.3(4)
C47 C51 C52 113.6(4)
C53 C51 C52 108.3(4)
C47 C51 H51A 107.1
C53 C51 H51A 107.1
C52 C51 H51A 107.1
C51 C52 H52A 109.5
C51 C52 H52B 109.5
H52A C52 H52B 109.5
C51 C52 H52C 109.5
H52A C52 H52C 109.5
H52B C52 H52C 109.5
C51 C53 H53A 109.5
C51 C53 H53B 109.5
H53A C53 H53B 109.5
C51 C53 H53C 109.5
H53A C53 H53C 109.5
H53B C53 H53C 109.5
C55 C54 H54A 109.5
C55 C54 H54B 109.5
H54A C54 H54B 109.5
C55 C54 H54C 109.5
H54A C54 H54C 109.5
H54B C54 H54C 109.5
N5 C55 C56 123.1(4)
N5 C55 C54 120.4(4)
C56 C55 C54 116.5(4)
C55 C56 C57 129.4(4)
C55 C56 H56A 115.3
C57 C56 H56A 115.3
N6 C57 C56 123.5(4)
N6 C57 C58 119.4(4)
C56 C57 C58 116.9(4)
C57 C58 H58A 109.5
C57 C58 H58B 109.5
H58A C58 H58B 109.5
C57 C58 H58C 109.5
H58A C58 H58C 109.5
H58B C58 H58C 109.5
C60 C59 C64 121.7(4)
C60 C59 N6 119.7(4)
C64 C59 N6 118.5(4)
C61 C60 C59 116.9(5)
C61 C60 C65 120.4(4)
C59 C60 C65 122.6(4)
C62 C61 C60 121.8(5)
C62 C61 H61A 119.1
C60 C61 H61A 119.1
C63 C62 C61 120.2(5)
C63 C62 H62A 119.9
C61 C62 H62A 119.9
C62 C63 C64 121.4(5)
C62 C63 H63A 119.3
C64 C63 H63A 119.3
C63 C64 C59 117.9(4)
C63 C64 C68 119.8(4)
C59 C64 C68 122.4(4)
C60 C65 C66 111.2(4)
C60 C65 C67 111.6(4)
C66 C65 C67 108.9(4)
C60 C65 H65A 108.3
C66 C65 H65A 108.3
C67 C65 H65A 108.3
C65 C66 H66A 109.5
C65 C66 H66B 109.5
H66A C66 H66B 109.5
C65 C66 H66C 109.5
H66A C66 H66C 109.5
H66B C66 H66C 109.5
C65 C67 H67A 109.5
C65 C67 H67B 109.5
H67A C67 H67B 109.5
C65 C67 H67C 109.5
H67A C67 H67C 109.5
H67B C67 H67C 109.5
C64 C68 C70 112.0(4)
C64 C68 C69 111.2(4)
C70 C68 C69 110.3(4)
C64 C68 H68A 107.7
C70 C68 H68A 107.7
C69 C68 H68A 107.7
C68 C69 H69A 109.5
C68 C69 H69B 109.5
H69A C69 H69B 109.5
C68 C69 H69C 109.5
H69A C69 H69C 109.5
H69B C69 H69C 109.5
C68 C70 H70A 109.5
C68 C70 H70B 109.5
H70A C70 H70B 109.5
C68 C70 H70C 109.5
H70A C70 H70C 109.5
H70B C70 H70C 109.5

loop_
_geom_bond_atom_site_label_1
_geom_bond_atom_site_label_2
_geom_bond_distance
Nb1 N1 1.792(3)
Nb1 C1 2.057(5)
Nb1 C2 2.122(5)
Nb1 N2 2.191(3)
Nb1 N3 2.223(3)
O1 C1 1.143(5)
O2 C2 1.143(5)
N1 C3 1.456(5)
N2 C20 1.343(5)
N2 C7 1.456(5)
N3 C22 1.346(5)
N3 C24 1.450(5)
C3 C4 1.521(7)
C3 C6 1.522(6)
C3 C5 1.526(7)
C4 H4A 0.9600
C4 H4B 0.9600
C4 H4C 0.9600
C5 H5A 0.9600
C5 H5B 0.9600
C5 H5C 0.9600
C6 H6A 0.9600
C6 H6B 0.9600
C6 H6C 0.9600
C7 C8 1.400(6)
C7 C12 1.400(6)
C8 C9 1.390(6)
C8 C13 1.518(6)
C9 C10 1.374(7)
C9 H9A 0.9300
C10 C11 1.374(7)
C10 H10A 0.9300
C11 C12 1.391(6)
C11 H11A 0.9300
C12 C16 1.510(7)
C13 C14 1.511(7)
C13 C15 1.541(7)
C13 H13A 0.9800
C14 H14A 0.9600
C14 H14B 0.9600
C14 H14C 0.9600
C15 H15A 0.9600
C15 H15B 0.9600
C15 H15C 0.9600
C16 C18 1.508(8)
C16 C17 1.522(7)
C16 H16A 0.9800
C17 H17A 0.9600
C17 H17B 0.9600
C17 H17C 0.9600
C18 H18A 0.9600
C18 H18B 0.9600
C18 H18C 0.9600
C19 C20 1.512(6)
C19 H19C 0.9600
C19 H19A 0.9600
C19 H19B 0.9600
C20 C21 1.399(6)
C21 C22 1.381(6)
C21 H21A 0.9300
C22 C23 1.505(6)
C23 H23C 0.9600
C23 H23B 0.9600
C23 H23A 0.9600
C24 C29 1.397(6)
C24 C25 1.401(6)
C25 C26 1.385(6)
C25 C30 1.524(6)
C26 C27 1.379(6)
C26 H26A 0.9300
C27 C28 1.376(6)
C27 H27A 0.9300
C28 C29 1.388(6)
C28 H28A 0.9300
C29 C33 1.525(6)
C30 C31 1.516(6)
C30 C32 1.540(6)
C30 H30A 0.9800
C31 H31A 0.9600
C31 H31B 0.9600
C31 H31C 0.9600
C32 H32A 0.9600
C32 H32B 0.9600
C32 H32C 0.9600
C33 C35 1.522(6)
C33 C34 1.535(6)
C33 H33A 0.9800
C34 H34A 0.9600
C34 H34B 0.9600
C34 H34C 0.9600
C35 H35A 0.9600
C35 H35B 0.9600
C35 H35C 0.9600
Nb2 N4 1.794(4)
Nb2 C36 2.063(6)
Nb2 C37 2.124(5)
Nb2 N5 2.186(3)
Nb2 N6 2.230(3)
O3 C36 1.152(6)
O4 C37 1.143(5)
N4 C38 1.447(5)
N5 C55 1.343(5)
N5 C42 1.448(5)
N6 C57 1.347(5)
N6 C59 1.448(5)
C38 C41 1.516(6)
C38 C39 1.517(7)
C38 C40 1.524(7)
C39 H39A 0.9600
C39 H39B 0.9600
C39 H39C 0.9600
C40 H40A 0.9600
C40 H40B 0.9600
C40 H40C 0.9600
C41 H41A 0.9600
C41 H41B 0.9600
C41 H41C 0.9600
C42 C43 1.402(6)
C42 C47 1.412(6)
C43 C44 1.398(6)
C43 C48 1.507(6)
C44 C45 1.376(6)
C44 H44A 0.9300
C45 C46 1.377(6)
C45 H45A 0.9300
C46 C47 1.387(6)
C46 H46A 0.9300
C47 C51 1.503(6)
C48 C49 1.530(6)
C48 C50 1.536(6)
C48 H48A 0.9800
C49 H49A 0.9600
C49 H49B 0.9600
C49 H49C 0.9600
C50 H50A 0.9600
C50 H50B 0.9600
C50 H50C 0.9600
C51 C53 1.512(6)
C51 C52 1.521(6)
C51 H51A 0.9800
C52 H52A 0.9600
C52 H52B 0.9600
C52 H52C 0.9600
C53 H53A 0.9600
C53 H53B 0.9600
C53 H53C 0.9600
C54 C55 1.503(5)
C54 H54A 0.9600
C54 H54B 0.9600
C54 H54C 0.9600
C55 C56 1.393(6)
C56 C57 1.397(5)
C56 H56A 0.9300
C57 C58 1.501(6)
C58 H58A 0.9600
C58 H58B 0.9600
C58 H58C 0.9600
C59 C60 1.405(6)
C59 C64 1.414(6)
C60 C61 1.391(6)
C60 C65 1.513(6)
C61 C62 1.377(7)
C61 H61A 0.9300
C62 C63 1.369(7)
C62 H62A 0.9300
C63 C64 1.380(6)
C63 H63A 0.9300
C64 C68 1.516(6)
C65 C66 1.525(6)
C65 C67 1.540(6)
C65 H65A 0.9800
C66 H66A 0.9600
C66 H66B 0.9600
C66 H66C 0.9600
C67 H67A 0.9600
C67 H67B 0.9600
C67 H67C 0.9600
C68 C70 1.518(7)
C68 C69 1.531(7)
C68 H68A 0.9800
C69 H69A 0.9600
C69 H69B 0.9600
C69 H69C 0.9600
C70 H70A 0.9600
C70 H70B 0.9600
C70 H70C 0.9600

loop_
_geom_torsion_atom_site_label_1
_geom_torsion_atom_site_label_2
_geom_torsion_atom_site_label_3
_geom_torsion_atom_site_label_4
_geom_torsion
C1 Nb1 N1 C3 89.0(19)
C2 Nb1 N1 C3 5.1(19)
N2 Nb1 N1 C3 -161.9(19)
N3 Nb1 N1 C3 -53(2)
N1 Nb1 N2 C20 170.8(3)
C1 Nb1 N2 C20 -95.2(4)
C2 Nb1 N2 C20 52.7(8)
N3 Nb1 N2 C20 13.6(4)
N1 Nb1 N2 C7 -5.8(3)
C1 Nb1 N2 C7 88.2(3)
C2 Nb1 N2 C7 -123.9(6)
N3 Nb1 N2 C7 -163.0(3)
N1 Nb1 N3 C22 -125.3(4)
C1 Nb1 N3 C22 95.6(4)
C2 Nb1 N3 C22 177.5(4)
N2 Nb1 N3 C22 -11.7(3)
N1 Nb1 N3 C24 49.6(5)
C1 Nb1 N3 C24 -89.4(3)
C2 Nb1 N3 C24 -7.6(3)
N2 Nb1 N3 C24 163.2(3)
N1 Nb1 C1 O1 -18(9)
C2 Nb1 C1 O1 63(9)
N2 Nb1 C1 O1 -125(9)
N3 Nb1 C1 O1 146(9)
N1 Nb1 C2 O2 3(3)
C1 Nb1 C2 O2 -86(3)
N2 Nb1 C2 O2 124(3)
N3 Nb1 C2 O2 163(3)
Nb1 N1 C3 C4 54(2)
Nb1 N1 C3 C6 175.8(17)
Nb1 N1 C3 C5 -65(2)
C20 N2 C7 C8 92.1(5)
Nb1 N2 C7 C8 -90.8(4)
C20 N2 C7 C12 -89.7(5)
Nb1 N2 C7 C12 87.4(4)
C12 C7 C8 C9 1.1(7)
N2 C7 C8 C9 179.3(4)
C12 C7 C8 C13 -177.2(4)
N2 C7 C8 C13 1.0(7)
C7 C8 C9 C10 0.4(7)
C13 C8 C9 C10 178.7(5)
C8 C9 C10 C11 -1.0(8)
C9 C10 C11 C12 0.2(8)
C10 C11 C12 C7 1.2(7)
C10 C11 C12 C16 -180.0(5)
C8 C7 C12 C11 -1.9(7)
N2 C7 C12 C11 179.9(4)
C8 C7 C12 C16 179.4(5)
N2 C7 C12 C16 1.2(7)
C9 C8 C13 C14 -62.5(6)
C7 C8 C13 C14 115.8(5)
C9 C8 C13 C15 59.7(6)
C7 C8 C13 C15 -122.0(5)
C11 C12 C16 C18 -75.9(7)
C7 C12 C16 C18 102.8(6)
C11 C12 C16 C17 47.2(7)
C7 C12 C16 C17 -134.1(5)
C7 N2 C20 C21 170.0(4)
Nb1 N2 C20 C21 -6.5(6)
C7 N2 C20 C19 -8.3(6)
Nb1 N2 C20 C19 175.2(3)
N2 C20 C21 C22 -10.6(7)
C19 C20 C21 C22 167.8(5)
C24 N3 C22 C21 -172.2(4)
Nb1 N3 C22 C21 2.7(6)
C24 N3 C22 C23 5.8(5)
Nb1 N3 C22 C23 -179.3(3)
C20 C21 C22 N3 12.4(7)
C20 C21 C22 C23 -165.6(4)
C22 N3 C24 C29 93.5(4)
Nb1 N3 C24 C29 -82.1(4)
C22 N3 C24 C25 -90.6(5)
Nb1 N3 C24 C25 93.8(4)
C29 C24 C25 C26 3.6(6)
N3 C24 C25 C26 -172.1(4)
C29 C24 C25 C30 -177.5(4)
N3 C24 C25 C30 6.8(6)
C24 C25 C26 C27 -2.0(6)
C30 C25 C26 C27 179.1(4)
C25 C26 C27 C28 -0.6(7)
C26 C27 C28 C29 1.8(7)
C27 C28 C29 C24 -0.2(6)
C27 C28 C29 C33 179.8(4)
C25 C24 C29 C28 -2.6(6)
N3 C24 C29 C28 173.2(4)
C25 C24 C29 C33 177.5(4)
N3 C24 C29 C33 -6.7(6)
C26 C25 C30 C31 64.8(5)
C24 C25 C30 C31 -114.1(5)
C26 C25 C30 C32 -57.6(5)
C24 C25 C30 C32 123.5(4)
C28 C29 C33 C35 52.6(6)
C24 C29 C33 C35 -127.5(4)
C28 C29 C33 C34 -70.7(5)
C24 C29 C33 C34 109.2(5)
C36 Nb2 N4 C38 82.3(19)
C37 Nb2 N4 C38 -2.0(19)
N5 Nb2 N4 C38 -168.3(19)
N6 Nb2 N4 C38 -58(2)
N4 Nb2 N5 C55 173.0(3)
C36 Nb2 N5 C55 -94.6(4)
C37 Nb2 N5 C55 56.5(7)
N6 Nb2 N5 C55 13.6(3)
N4 Nb2 N5 C42 -3.4(3)
C36 Nb2 N5 C42 89.0(3)
C37 Nb2 N5 C42 -119.9(6)
N6 Nb2 N5 C42 -162.8(3)
N4 Nb2 N6 C57 -126.4(4)
C36 Nb2 N6 C57 95.8(4)
C37 Nb2 N6 C57 178.0(4)
N5 Nb2 N6 C57 -12.3(3)
N4 Nb2 N6 C59 49.3(5)
C36 Nb2 N6 C59 -88.5(3)
C37 Nb2 N6 C59 -6.3(3)
N5 Nb2 N6 C59 163.4(3)
N4 Nb2 C36 O3 -16(5)
C37 Nb2 C36 O3 66(5)
N5 Nb2 C36 O3 -122(5)
N6 Nb2 C36 O3 149(5)
N4 Nb2 C37 O4 3(3)
C36 Nb2 C37 O4 -85(3)
N5 Nb2 C37 O4 123(3)
N6 Nb2 C37 O4 165(3)
Nb2 N4 C38 C41 -180(100)
Nb2 N4 C38 C39 58(2)
Nb2 N4 C38 C40 -60(2)
C55 N5 C42 C43 87.3(5)
Nb2 N5 C42 C43 -95.8(4)
C55 N5 C42 C47 -95.6(4)
Nb2 N5 C42 C47 81.4(4)
C47 C42 C43 C44 0.7(6)
N5 C42 C43 C44 177.7(4)
C47 C42 C43 C48 -178.3(4)
N5 C42 C43 C48 -1.3(6)
C42 C43 C44 C45 0.9(6)
C48 C43 C44 C45 179.9(4)
C43 C44 C45 C46 -1.7(7)
C44 C45 C46 C47 0.8(7)
C45 C46 C47 C42 0.7(7)
C45 C46 C47 C51 -178.9(4)
C43 C42 C47 C46 -1.5(6)
N5 C42 C47 C46 -178.6(4)
C43 C42 C47 C51 178.2(4)
N5 C42 C47 C51 1.0(6)
C44 C43 C48 C49 -66.4(5)
C42 C43 C48 C49 112.5(5)
C44 C43 C48 C50 56.4(5)
C42 C43 C48 C50 -124.7(4)
C46 C47 C51 C53 -99.5(5)
C42 C47 C51 C53 80.8(5)
C46 C47 C51 C52 24.6(6)
C42 C47 C51 C52 -155.0(4)
C42 N5 C55 C56 169.9(4)
Nb2 N5 C55 C56 -6.5(6)
C42 N5 C55 C54 -8.1(5)
Nb2 N5 C55 C54 175.6(3)
N5 C55 C56 C57 -10.1(7)
C54 C55 C56 C57 167.9(4)
C59 N6 C57 C56 -171.6(4)
Nb2 N6 C57 C56 4.0(6)
C59 N6 C57 C58 4.7(5)
Nb2 N6 C57 C58 -179.7(3)
C55 C56 C57 N6 11.1(7)
C55 C56 C57 C58 -165.3(4)
C57 N6 C59 C60 -92.7(5)
Nb2 N6 C59 C60 91.1(4)
C57 N6 C59 C64 90.9(5)
Nb2 N6 C59 C64 -85.4(4)
C64 C59 C60 C61 3.0(6)
N6 C59 C60 C61 -173.3(4)
C64 C59 C60 C65 -176.7(4)
N6 C59 C60 C65 7.0(6)
C59 C60 C61 C62 -1.5(7)
C65 C60 C61 C62 178.2(4)
C60 C61 C62 C63 0.0(8)
C61 C62 C63 C64 0.1(8)
C62 C63 C64 C59 1.3(7)
C62 C63 C64 C68 -180.0(5)
C60 C59 C64 C63 -2.9(6)
N6 C59 C64 C63 173.4(4)
C60 C59 C64 C68 178.4(4)
N6 C59 C64 C68 -5.2(6)
C61 C60 C65 C66 64.2(6)
C59 C60 C65 C66 -116.1(5)
C61 C60 C65 C67 -57.6(6)
C59 C60 C65 C67 122.0(5)
C63 C64 C68 C70 57.0(6)
C59 C64 C68 C70 -124.4(5)
C63 C64 C68 C69 -66.9(6)
C59 C64 C68 C69 111.8(5)
